data_7246571
loop_
_publ_author_name
'Hosseinpoor, Saeed'
'Pourayoubi, Mehrdad'
'Abrishami, Mozhgan'
'Sobati, Marjan'
'Karimi Ahmadabad, Fatemeh'
'Sabbaghi, Fahimeh'
'Ne\<cas, Marek'
'Du\<sek, Michal'
'Ku\<cer\'akov\'a, Monika'
'Kaur, Manpreet'

_publ_section_title
;
 Competing and directing interactions in new
 phosphoramide/thiophosphoramide structures: energy considerations and
 evidence for CH&#x22EF;HC contacts and aliphatic--aromatic stacking
;
_journal_issue 17
_journal_name_full CrystEngComm
_journal_page_first 2557
_journal_page_last 2569
_journal_paper_doi 10.1039/D3CE00204G
_journal_volume 25
_journal_year 2023
_chemical_formula_sum 'C15 H15 N6 P S'
_chemical_formula_weight 342.36
_space_group_crystal_system orthorhombic
_space_group_IT_number 33
_space_group_name_Hall 'P 2c -2n'
_space_group_name_H-M_alt 'P n a 21'
_atom_sites_solution_hydrogens geom
_audit_creation_method SHELXL-2018/3
_audit_update_record
;
2022-09-18 deposited with the CCDC.	2023-03-16 downloaded from the CCDC.
;
_cell_angle_alpha 90
_cell_angle_beta 90
_cell_angle_gamma 90
_cell_formula_units_Z 4
_cell_length_a 9.4456(2)
_cell_length_b 12.1063(2)
_cell_length_c 14.6424(3)
_cell_measurement_reflns_used 7478
_cell_measurement_temperature 120(2)
_cell_measurement_theta_max 29.6500
_cell_measurement_theta_min 3.8900
_cell_volume 1674.38(6)
_computing_cell_refinement 'CrysAlisPro 1.171.38.43 (Rigaku OD, 2015)'
_computing_data_collection
;
Rigaku CrystalClear-SM Expert 2.1 b32 (Rigaku, 2014)
MSCServDetCCD = {5.7.3.4}
;
_computing_data_reduction 'CrysAlisPro 1.171.38.43 (Rigaku OD, 2015)'
_computing_structure_refinement 'SHELXL-2018/3 (Sheldrick, 2018)'
_computing_structure_solution 'SHELXT 2014/5 (Sheldrick, 2014)'
_diffrn_ambient_temperature 120(2)
_diffrn_measured_fraction_theta_full 0.996
_diffrn_measured_fraction_theta_max 0.996
_diffrn_measurement_device_type 'AFC11 (Right): Eulerian 3 circle CCD'
_diffrn_measurement_method 'Profile data from \w-scans'
_diffrn_radiation_type MoK\a
_diffrn_radiation_wavelength 0.71073
_diffrn_reflns_av_R_equivalents 0.0236
_diffrn_reflns_av_unetI/netI 0.0225
_diffrn_reflns_Laue_measured_fraction_full 0.996
_diffrn_reflns_Laue_measured_fraction_max 0.996
_diffrn_reflns_limit_h_max 11
_diffrn_reflns_limit_h_min -11
_diffrn_reflns_limit_k_max 14
_diffrn_reflns_limit_k_min -14
_diffrn_reflns_limit_l_max 16
_diffrn_reflns_limit_l_min -17
_diffrn_reflns_number 9054
_diffrn_reflns_point_group_measured_fraction_full 0.975
_diffrn_reflns_point_group_measured_fraction_max 0.975
_diffrn_reflns_theta_full 25.242
_diffrn_reflns_theta_max 25.344
_diffrn_reflns_theta_min 3.069
_diffrn_source 'Rotating Anode MicroMax-007HF DW 1.2 kW'
_exptl_absorpt_coefficient_mu 0.297
_exptl_absorpt_correction_T_max 1.00000
_exptl_absorpt_correction_T_min 0.85058
_exptl_absorpt_correction_type multi-scan
_exptl_absorpt_process_details
;
CrysAlisPro 1.171.38.43 (Rigaku Oxford Diffraction, 2015)
Empirical absorption correction using spherical harmonics,
 implemented in SCALE3 ABSPACK scaling algorithm.
;
_exptl_crystal_colour colourless
_exptl_crystal_density_diffrn 1.358
_exptl_crystal_description block
_exptl_crystal_F_000 712
_exptl_crystal_size_max 0.200
_exptl_crystal_size_mid 0.200
_exptl_crystal_size_min 0.100
_refine_diff_density_max 0.170
_refine_diff_density_min -0.245
_refine_diff_density_rms 0.037
_refine_ls_abs_structure_details
;
 Flack x determined using 1337 quotients [(I+)-(I-)]/[(I+)+(I-)]
 (Parsons, Flack and Wagner, Acta Cryst. B69 (2013) 249-259).
;
_refine_ls_abs_structure_Flack -0.02(3)
_refine_ls_extinction_method none
_refine_ls_goodness_of_fit_ref 1.052
_refine_ls_hydrogen_treatment constr
_refine_ls_matrix_type full
_refine_ls_number_parameters 208
_refine_ls_number_reflns 2985
_refine_ls_number_restraints 1
_refine_ls_restrained_S_all 1.052
_refine_ls_R_factor_all 0.0254
_refine_ls_R_factor_gt 0.0246
_refine_ls_shift/su_max 0.000
_refine_ls_shift/su_mean 0.000
_refine_ls_structure_factor_coef Fsqd
_refine_ls_weighting_details 'w=1/[\s^2^(Fo^2^)+(0.0377P)^2^+0.3432P] where P=(Fo^2^+2Fc^2^)/3'
_refine_ls_weighting_scheme calc
_refine_ls_wR_factor_gt 0.0628
_refine_ls_wR_factor_ref 0.0636
_reflns_Friedel_coverage 0.879
_reflns_Friedel_fraction_full 0.952
_reflns_Friedel_fraction_max 0.953
_reflns_number_gt 2917
_reflns_number_total 2985
_reflns_threshold_expression 'I > 2\s(I)'
_cod_data_source_file d3ce00204g2.cif
_cod_data_source_block mpsab
_cod_depositor_comments 'Adding full bibliography for 7246569--7246573.cif.'
_cod_database_code 7246571
_shelx_shelxl_version_number 2018/3
_shelx_space_group_comment
;
The symmetry employed for this shelxl refinement is uniquely defined
by the following loop, which should always be used as a source of
symmetry information in preference to the above space-group names.
They are only intended as comments.
;
_shelx_estimated_absorpt_t_min 0.943
_shelx_estimated_absorpt_t_max 0.971

loop_
_space_group_symop_operation_xyz
'x, y, z'
'-x, -y, z+1/2'
'x+1/2, -y+1/2, z'
'-x+1/2, y+1/2, z+1/2'

loop_
_atom_site_label
_atom_site_type_symbol
_atom_site_fract_x
_atom_site_fract_y
_atom_site_fract_z
_atom_site_U_iso_or_equiv
_atom_site_adp_type
_atom_site_occupancy
_atom_site_site_symmetry_order
_atom_site_calc_flag
_atom_site_refinement_flags_posn
_atom_site_refinement_flags_adp
_atom_site_refinement_flags_occupancy
_atom_site_disorder_assembly
_atom_site_disorder_group
S1 S 0.19802(6) 0.53719(5) -0.02748(5) 0.02186(16) Uani 1 1 d . . . . .
P1 P 0.34535(6) 0.49876(5) 0.05848(5) 0.01612(15) Uani 1 1 d . . . . .
N1 N 0.4637(2) 0.59925(16) 0.06486(16) 0.0193(4) Uani 1 1 d . . . . .
H1A H 0.431594 0.666261 0.054211 0.023 Uiso 1 1 calc R U . . .
N2 N 0.4270(2) 0.38133(17) 0.03542(14) 0.0183(5) Uani 1 1 d . . . . .
H2A H 0.442254 0.336723 0.081850 0.022 Uiso 1 1 calc R U . . .
N3 N 0.3002(2) 0.47901(18) 0.16682(16) 0.0196(5) Uani 1 1 d . . . . .
H3A H 0.346130 0.519064 0.207307 0.023 Uiso 1 1 calc R U . . .
N4 N 0.8407(2) 0.66891(17) 0.06064(18) 0.0222(4) Uani 1 1 d . . . . .
N5 N 0.5727(3) 0.38598(19) -0.19758(16) 0.0271(5) Uani 1 1 d . . . . .
N6 N 0.0321(2) 0.25805(18) 0.18044(15) 0.0217(5) Uani 1 1 d . . . . .
C1 C 0.6093(2) 0.5914(2) 0.08516(17) 0.0180(5) Uani 1 1 d . . . . .
C2 C 0.7006(3) 0.6687(2) 0.04719(18) 0.0191(5) Uani 1 1 d . . . . .
H2B H 0.661337 0.724688 0.009450 0.023 Uiso 1 1 calc R U . . .
C3 C 0.8950(3) 0.5883(2) 0.1129(2) 0.0238(5) Uani 1 1 d . . . . .
H3B H 0.994531 0.585665 0.121730 0.029 Uiso 1 1 calc R U . . .
C4 C 0.8117(3) 0.5090(2) 0.1542(2) 0.0246(6) Uani 1 1 d . . . . .
H4B H 0.853908 0.453618 0.191275 0.029 Uiso 1 1 calc R U . . .
C5 C 0.6664(3) 0.5105(2) 0.14144(19) 0.0218(6) Uani 1 1 d . . . . .
H5B H 0.607330 0.457478 0.170405 0.026 Uiso 1 1 calc R U . . .
C6 C 0.4748(3) 0.34510(19) -0.05030(17) 0.0185(5) Uani 1 1 d . . . . .
C7 C 0.5191(3) 0.4183(2) -0.11736(18) 0.0222(6) Uani 1 1 d . . . . .
H7A H 0.511055 0.495237 -0.105710 0.027 Uiso 1 1 calc R U . . .
C8 C 0.5838(4) 0.2778(3) -0.2136(2) 0.0375(8) Uani 1 1 d . . . . .
H8A H 0.623695 0.254042 -0.269785 0.045 Uiso 1 1 calc R U . . .
C9 C 0.5398(4) 0.1994(2) -0.1518(2) 0.0394(8) Uani 1 1 d . . . . .
H9A H 0.547799 0.123027 -0.165941 0.047 Uiso 1 1 calc R U . . .
C10 C 0.4838(3) 0.2326(2) -0.06904(18) 0.0278(6) Uani 1 1 d . . . . .
H10A H 0.452128 0.179683 -0.025738 0.033 Uiso 1 1 calc R U . . .
C11 C 0.1980(2) 0.4064(2) 0.20185(17) 0.0168(5) Uani 1 1 d . . . . .
C12 C 0.1298(3) 0.3282(2) 0.14803(18) 0.0195(5) Uani 1 1 d . . . . .
H12A H 0.153528 0.324261 0.085069 0.023 Uiso 1 1 calc R U . . .
C13 C 0.0005(3) 0.2622(2) 0.26957(19) 0.0242(6) Uani 1 1 d . . . . .
H13A H -0.068392 0.212676 0.293114 0.029 Uiso 1 1 calc R U . . .
C14 C 0.0648(3) 0.3364(2) 0.32864(19) 0.0244(6) Uani 1 1 d . . . . .
H14A H 0.041370 0.336589 0.391742 0.029 Uiso 1 1 calc R U . . .
C15 C 0.1637(3) 0.4102(2) 0.29433(19) 0.0215(5) Uani 1 1 d . . . . .
H15A H 0.207467 0.462644 0.333427 0.026 Uiso 1 1 calc R U . . .

loop_
_atom_site_aniso_label
_atom_site_aniso_U_11
_atom_site_aniso_U_22
_atom_site_aniso_U_33
_atom_site_aniso_U_23
_atom_site_aniso_U_13
_atom_site_aniso_U_12
S1 0.0193(3) 0.0232(3) 0.0231(3) -0.0002(3) -0.0041(3) 0.0012(2)
P1 0.0146(3) 0.0172(3) 0.0165(3) -0.0003(2) 0.0004(3) -0.0008(2)
N1 0.0153(9) 0.0169(10) 0.0257(11) 0.0028(10) -0.0014(9) 0.0015(7)
N2 0.0219(11) 0.0176(10) 0.0154(10) 0.0022(8) 0.0041(8) 0.0006(9)
N3 0.0184(11) 0.0233(11) 0.0170(11) -0.0039(9) -0.0002(9) -0.0047(8)
N4 0.0186(9) 0.0241(11) 0.0240(11) -0.0021(10) 0.0017(10) -0.0031(8)
N5 0.0390(13) 0.0226(12) 0.0197(12) 0.0010(9) 0.0063(10) -0.0014(10)
N6 0.0232(10) 0.0209(11) 0.0210(12) -0.0019(9) 0.0015(9) -0.0035(9)
C1 0.0153(11) 0.0167(12) 0.0219(13) -0.0036(9) -0.0007(10) 0.0008(9)
C2 0.0209(12) 0.0170(12) 0.0194(13) 0.0013(10) 0.0001(10) -0.0005(9)
C3 0.0168(11) 0.0285(14) 0.0261(14) -0.0054(11) -0.0012(11) 0.0013(11)
C4 0.0236(13) 0.0223(13) 0.0278(15) 0.0001(11) -0.0041(12) 0.0025(10)
C5 0.0223(13) 0.0184(13) 0.0246(15) 0.0026(10) -0.0011(12) -0.0017(10)
C6 0.0195(11) 0.0193(12) 0.0166(13) -0.0015(10) -0.0004(9) -0.0007(9)
C7 0.0262(13) 0.0184(12) 0.0220(13) -0.0011(10) 0.0035(11) -0.0026(11)
C8 0.062(2) 0.0303(16) 0.0204(15) -0.0048(12) 0.0124(15) 0.0044(15)
C9 0.076(2) 0.0176(13) 0.0248(15) -0.0025(12) 0.0063(16) 0.0033(15)
C10 0.0468(17) 0.0179(13) 0.0187(14) 0.0031(10) 0.0011(13) -0.0013(12)
C11 0.0146(11) 0.0180(12) 0.0177(13) 0.0011(10) 0.0008(9) 0.0030(9)
C12 0.0219(12) 0.0207(12) 0.0159(12) -0.0023(10) 0.0019(10) -0.0022(10)
C13 0.0218(13) 0.0268(14) 0.0240(13) 0.0020(11) 0.0037(11) -0.0022(11)
C14 0.0221(12) 0.0322(15) 0.0189(13) -0.0002(11) 0.0028(11) 0.0004(11)
C15 0.0215(12) 0.0238(13) 0.0193(13) -0.0036(10) -0.0001(10) -0.0006(10)

loop_
_atom_type_symbol
_atom_type_description
_atom_type_scat_dispersion_real
_atom_type_scat_dispersion_imag
_atom_type_scat_source
C C 0.0033 0.0016 'International Tables Vol C Tables 4.2.6.8 and 6.1.1.4'
H H 0.0000 0.0000 'International Tables Vol C Tables 4.2.6.8 and 6.1.1.4'
N N 0.0061 0.0033 'International Tables Vol C Tables 4.2.6.8 and 6.1.1.4'
P P 0.1023 0.0942 'International Tables Vol C Tables 4.2.6.8 and 6.1.1.4'
S S 0.1246 0.1234 'International Tables Vol C Tables 4.2.6.8 and 6.1.1.4'

loop_
_geom_angle_atom_site_label_1
_geom_angle_atom_site_label_2
_geom_angle_atom_site_label_3
_geom_angle
_geom_angle_site_symmetry_1
_geom_angle_site_symmetry_3
_geom_angle_publ_flag
N2 P1 N1 109.18(10) . . ?
N2 P1 N3 101.02(11) . . ?
N1 P1 N3 103.02(11) . . ?
N2 P1 S1 114.22(9) . . ?
N1 P1 S1 110.25(8) . . ?
N3 P1 S1 118.17(8) . . ?
C1 N1 P1 128.41(16) . . ?
C1 N1 H1A 115.8 . . ?
P1 N1 H1A 115.8 . . ?
C6 N2 P1 126.97(17) . . ?
C6 N2 H2A 116.5 . . ?
P1 N2 H2A 116.5 . . ?
C11 N3 P1 128.05(18) . . ?
C11 N3 H3A 116.0 . . ?
P1 N3 H3A 116.0 . . ?
C2 N4 C3 117.4(2) . . ?
C8 N5 C7 118.1(2) . . ?
C13 N6 C12 118.3(2) . . ?
C2 C1 C5 118.1(2) . . ?
C2 C1 N1 118.4(2) . . ?
C5 C1 N1 123.4(2) . . ?
N4 C2 C1 123.8(2) . . ?
N4 C2 H2B 118.1 . . ?
C1 C2 H2B 118.1 . . ?
N4 C3 C4 122.6(2) . . ?
N4 C3 H3B 118.7 . . ?
C4 C3 H3B 118.7 . . ?
C3 C4 C5 119.7(3) . . ?
C3 C4 H4B 120.1 . . ?
C5 C4 H4B 120.1 . . ?
C4 C5 C1 118.3(2) . . ?
C4 C5 H5B 120.9 . . ?
C1 C5 H5B 120.9 . . ?
C7 C6 C10 117.8(2) . . ?
C7 C6 N2 122.0(2) . . ?
C10 C6 N2 120.1(2) . . ?
N5 C7 C6 123.3(2) . . ?
N5 C7 H7A 118.4 . . ?
C6 C7 H7A 118.4 . . ?
N5 C8 C9 122.6(3) . . ?
N5 C8 H8A 118.7 . . ?
C9 C8 H8A 118.7 . . ?
C8 C9 C10 119.4(3) . . ?
C8 C9 H9A 120.3 . . ?
C10 C9 H9A 120.3 . . ?
C9 C10 C6 118.8(3) . . ?
C9 C10 H10A 120.6 . . ?
C6 C10 H10A 120.6 . . ?
C12 C11 C15 117.7(2) . . ?
C12 C11 N3 122.6(2) . . ?
C15 C11 N3 119.7(2) . . ?
N6 C12 C11 123.4(2) . . ?
N6 C12 H12A 118.3 . . ?
C11 C12 H12A 118.3 . . ?
N6 C13 C14 122.3(2) . . ?
N6 C13 H13A 118.8 . . ?
C14 C13 H13A 118.8 . . ?
C13 C14 C15 119.1(2) . . ?
C13 C14 H14A 120.5 . . ?
C15 C14 H14A 120.5 . . ?
C14 C15 C11 119.2(3) . . ?
C14 C15 H15A 120.4 . . ?
C11 C15 H15A 120.4 . . ?

loop_
_geom_bond_atom_site_label_1
_geom_bond_atom_site_label_2
_geom_bond_distance
_geom_bond_site_symmetry_2
_geom_bond_publ_flag
S1 P1 1.9331(9) . ?
P1 N2 1.652(2) . ?
P1 N1 1.655(2) . ?
P1 N3 1.660(2) . ?
N1 C1 1.410(3) . ?
N1 H1A 0.8800 . ?
N2 C6 1.404(3) . ?
N2 H2A 0.8800 . ?
N3 C11 1.403(3) . ?
N3 H3A 0.8800 . ?
N4 C2 1.338(3) . ?
N4 C3 1.341(4) . ?
N5 C8 1.334(4) . ?
N5 C7 1.338(3) . ?
N6 C13 1.340(3) . ?
N6 C12 1.340(3) . ?
C1 C2 1.389(4) . ?
C1 C5 1.390(4) . ?
C2 H2B 0.9500 . ?
C3 C4 1.381(4) . ?
C3 H3B 0.9500 . ?
C4 C5 1.385(4) . ?
C4 H4B 0.9500 . ?
C5 H5B 0.9500 . ?
C6 C7 1.387(4) . ?
C6 C10 1.392(3) . ?
C7 H7A 0.9500 . ?
C8 C9 1.375(4) . ?
C8 H8A 0.9500 . ?
C9 C10 1.382(4) . ?
C9 H9A 0.9500 . ?
C10 H10A 0.9500 . ?
C11 C12 1.391(4) . ?
C11 C15 1.393(4) . ?
C12 H12A 0.9500 . ?
C13 C14 1.386(4) . ?
C13 H13A 0.9500 . ?
C14 C15 1.387(4) . ?
C14 H14A 0.9500 . ?
C15 H15A 0.9500 . ?

loop_
_geom_hbond_atom_site_label_D
_geom_hbond_atom_site_label_H
_geom_hbond_atom_site_label_A
_geom_hbond_distance_DH
_geom_hbond_distance_HA
_geom_hbond_distance_DA
_geom_hbond_angle_DHA
_geom_hbond_site_symmetry_A
_geom_hbond_publ_flag
N1 H1A N4 0.88 2.17 3.038(3) 167.0 3_465 yes
N2 H2A N6 0.88 2.03 2.888(3) 164.7 3 yes
N3 H3A N5 0.88 1.96 2.838(3) 173.5 2_665 yes
